data_2223222
loop_
_publ_author_name
'Kacprzak, Kinga'
'Klis, Tomasz'
'Serwatowski, Janusz'

_publ_section_title
;
 [3-Bromo-2-(3-fluorobenzyloxy)phenyl]boronic acid
;
_journal_coeditor_code WM2251
_journal_issue 9
_journal_name_full 'Acta Crystallographica Section E'
_journal_page_first o2250
_journal_paper_doi 10.1107/S1600536809033376
_journal_volume 65
_journal_year 2009
_chemical_formula_iupac 'C13 H11 B Br F O3'
_chemical_formula_moiety 'C13 H11 B Br F O3'
_chemical_formula_sum 'C13 H11 B Br F O3'
_chemical_formula_weight 324.94
_chemical_name_systematic
;
[3-Bromo-2-(3-fluorobenzyloxy)phenyl]boronic acid
;
_space_group_IT_number 14
_symmetry_cell_setting monoclinic
_symmetry_space_group_name_Hall '-P 2ybc'
_symmetry_space_group_name_H-M 'P 1 21/c 1'
_atom_sites_solution_hydrogens geom
_atom_sites_solution_primary direct
_atom_sites_solution_secondary difmap
_audit_creation_method SHELXL-97
_cell_angle_alpha 90.00
_cell_angle_beta 101.572(13)
_cell_angle_gamma 90.00
_cell_formula_units_Z 4
_cell_length_a 14.913(2)
_cell_length_b 4.0214(6)
_cell_length_c 21.945(3)
_cell_measurement_reflns_used 10000
_cell_measurement_temperature 100(2)
_cell_measurement_theta_max 29.7
_cell_measurement_theta_min 1.5
_cell_volume 1289.3(3)
_computing_cell_refinement 'CrysAlis RED (Oxford Diffraction, 2001)'
_computing_data_collection 'CrysAlis CCD (Oxford Diffraction, 2001)'
_computing_data_reduction 'CrysAlis RED (Oxford Diffraction, 2001)'
_computing_molecular_graphics 'DIAMOND  (Brandenburg, 1999)'
_computing_publication_material 'SHELXL97 (Sheldrick, 2008)'
_computing_structure_refinement 'SHELXL97 (Sheldrick, 2008)'
_computing_structure_solution 'SHELXS97 (Sheldrick, 2008)'
_diffrn_ambient_temperature 100(2)
_diffrn_detector_area_resol_mean 8.6479
_diffrn_measured_fraction_theta_full 0.998
_diffrn_measured_fraction_theta_max 0.998
_diffrn_measurement_device_type 'Kuma KM-4-CCD'
_diffrn_measurement_method \w
_diffrn_radiation_monochromator graphite
_diffrn_radiation_source 'fine-focus sealed tube'
_diffrn_radiation_type MoK\a
_diffrn_radiation_wavelength 0.71073
_diffrn_reflns_av_R_equivalents 0.0849
_diffrn_reflns_av_sigmaI/netI 0.0816
_diffrn_reflns_limit_h_max 17
_diffrn_reflns_limit_h_min -17
_diffrn_reflns_limit_k_max 4
_diffrn_reflns_limit_k_min -4
_diffrn_reflns_limit_l_max 26
_diffrn_reflns_limit_l_min -26
_diffrn_reflns_number 18281
_diffrn_reflns_theta_full 25.00
_diffrn_reflns_theta_max 25.00
_diffrn_reflns_theta_min 3.04
_diffrn_standards_number 0
_exptl_absorpt_coefficient_mu 3.199
_exptl_absorpt_correction_T_max 0.892
_exptl_absorpt_correction_T_min 0.588
_exptl_absorpt_correction_type numerical
_exptl_absorpt_process_details '(CrysAlis RED; Oxford Diffraction, 2001)'
_exptl_crystal_colour colourless
_exptl_crystal_density_diffrn 1.674
_exptl_crystal_density_method 'not measured'
_exptl_crystal_description plate
_exptl_crystal_F_000 648
_exptl_crystal_size_max 0.18
_exptl_crystal_size_mid 0.16
_exptl_crystal_size_min 0.08
_refine_diff_density_max 0.414
_refine_diff_density_min -0.420
_refine_ls_extinction_method none
_refine_ls_goodness_of_fit_ref 0.949
_refine_ls_hydrogen_treatment mixed
_refine_ls_matrix_type full
_refine_ls_number_parameters 208
_refine_ls_number_reflns 2263
_refine_ls_number_restraints 1
_refine_ls_restrained_S_all 0.952
_refine_ls_R_factor_all 0.0903
_refine_ls_R_factor_gt 0.0386
_refine_ls_shift/su_max 0.001
_refine_ls_shift/su_mean 0.000
_refine_ls_structure_factor_coef Fsqd
_refine_ls_weighting_details 'w=1/[\s^2^(Fo^2^)+(0.0124P)^2^] where P=(Fo^2^+2Fc^2^)/3'
_refine_ls_weighting_scheme calc
_refine_ls_wR_factor_gt 0.0451
_refine_ls_wR_factor_ref 0.0550
_reflns_number_gt 1487
_reflns_number_total 2263
_reflns_threshold_expression I>2\s(I)
_cod_data_source_file wm2251.cif
_cod_data_source_block I
_cod_depositor_comments
;
The following automatic conversions were performed:
'_symmetry_cell_setting' value 'Monoclinic' changed to 'monoclinic'
according to '/home/saulius/struct/CIF-dictionaries/cif_core.dic'
dictionary named 'cif_core.dic' version 2.4.1 from 2010-06-29.

Automatic conversion script
Id: cif_fix_enum 1527 2010-12-29 10:47:43Z saulius 

The following automatic conversions were performed:

'_symmetry_cell_setting' value 'Monoclinic' changed to 'monoclinic'
according to /home/saulius/struct/CIF-dictionaries/cif_core.dic
dictionary named 'cif_core.dic' version 2.4.1 from 2010-06-29.

Automatic conversion script
Id: cif_fix_values 1715 2011-07-08 13:25:40Z adriana 
;
_cod_original_sg_symbol_H-M 'P 21/c'
_cod_database_code 2223222
_cod_database_fobs_code 2223222

loop_
_symmetry_equiv_pos_as_xyz
'x, y, z'
'-x, y+1/2, -z+1/2'
'-x, -y, -z'
'x, -y-1/2, z-1/2'

loop_
_atom_site_type_symbol
_atom_site_label
_atom_site_fract_x
_atom_site_fract_y
_atom_site_fract_z
_atom_site_U_iso_or_equiv
_atom_site_adp_type
_atom_site_calc_flag
_atom_site_refinement_flags
_atom_site_occupancy
_atom_site_disorder_assembly
_atom_site_disorder_group
Br Br1 0.96580(3) 1.14409(10) 0.67991(2) 0.04384(17) Uani d . 1 . .
F F1A 0.8311(4) 1.4084(19) 0.8860(3) 0.053(3) Uani d PD 0.325(6) . .
F F1B 0.5319(2) 1.0376(7) 0.82343(17) 0.0509(15) Uani d PD 0.675(6) . .
O O1 0.59426(15) 0.7687(6) 0.46913(11) 0.0312(7) Uani d . 1 . .
H H1O 0.5381 0.8110 0.4639 0.047 Uiso calc R 1 . .
O O2 0.59005(15) 1.0479(6) 0.56380(11) 0.0303(7) Uani d . 1 . .
H H2O 0.6270 1.1287 0.5941 0.045 Uiso calc R 1 . .
O O3 0.75692(15) 1.0863(6) 0.64438(12) 0.0274(7) Uani d . 1 . .
C C1 0.8937(3) 0.9636(8) 0.6059(2) 0.0298(11) Uani d . 1 . .
C C2 0.9361(3) 0.8402(10) 0.5612(2) 0.0371(12) Uani d . 1 . .
C C3 0.8850(3) 0.7134(9) 0.5063(2) 0.0343(12) Uani d . 1 . .
C C4 0.7900(3) 0.7262(9) 0.4969(2) 0.0281(11) Uani d . 1 . .
C C5 0.7446(2) 0.8543(9) 0.54136(17) 0.0216(9) Uani d . 1 . .
C C6 0.7993(3) 0.9652(8) 0.59737(19) 0.0254(10) Uani d . 1 . .
C C7 0.7527(3) 0.8354(10) 0.6923(2) 0.0340(12) Uani d . 1 . .
C C8 0.7268(3) 0.9918(8) 0.74709(19) 0.0277(11) Uani d . 1 . .
C C9 0.7913(3) 1.1548(10) 0.79215(19) 0.0279(10) Uani d . 1 . .
C C10 0.7665(3) 1.2884(9) 0.8437(2) 0.0363(12) Uani d D 1 . .
H H10 0.8111 1.4046 0.8730 0.044 Uiso calc PR 0.675(6) . .
C C11 0.6793(3) 1.2605(9) 0.8545(2) 0.0371(12) Uani d . 1 . .
C C12 0.6166(3) 1.0960(11) 0.8101(2) 0.0432(12) Uani d D 1 . .
H H12 0.5557 1.0732 0.8164 0.052 Uiso calc PR 0.325(6) . .
C C13 0.6380(3) 0.9641(9) 0.7575(2) 0.0392(13) Uani d . 1 . .
B B1 0.6376(3) 0.8885(11) 0.5250(2) 0.0242(11) Uani d . 1 . .
H H2 1.001(2) 0.854(8) 0.5647(14) 0.029 Uiso d . 1 . .
H H3 0.915(2) 0.627(8) 0.4740(14) 0.029 Uiso d . 1 . .
H H4 0.757(2) 0.661(8) 0.4593(15) 0.029 Uiso d . 1 . .
H H7A 0.711(2) 0.663(8) 0.6717(14) 0.029 Uiso d . 1 . .
H H7B 0.814(2) 0.734(7) 0.7016(14) 0.029 Uiso d . 1 . .
H H9 0.853(2) 1.172(8) 0.7849(14) 0.029 Uiso d . 1 . .
H H11 0.661(2) 1.346(8) 0.8908(15) 0.029 Uiso d . 1 . .
H H13 0.592(2) 0.846(8) 0.7247(14) 0.029 Uiso d . 1 . .

loop_
_atom_site_aniso_label
_atom_site_aniso_U_11
_atom_site_aniso_U_22
_atom_site_aniso_U_33
_atom_site_aniso_U_12
_atom_site_aniso_U_13
_atom_site_aniso_U_23
Br1 0.0292(2) 0.0242(2) 0.0660(3) -0.0001(2) -0.0193(2) 0.0000(3)
F1A 0.042(5) 0.071(6) 0.041(6) -0.001(4) -0.005(4) -0.022(4)
F1B 0.023(2) 0.065(3) 0.061(3) 0.009(2) 0.0017(17) -0.003(2)
O1 0.0186(14) 0.0417(18) 0.0310(17) 0.0012(12) -0.0005(13) -0.0128(13)
O2 0.0221(15) 0.0386(18) 0.0260(18) 0.0020(12) -0.0048(13) -0.0083(14)
O3 0.0284(15) 0.0150(15) 0.0336(18) 0.0036(12) -0.0063(13) 0.0002(14)
C1 0.023(2) 0.015(2) 0.045(3) 0.0029(17) -0.012(2) 0.005(2)
C2 0.015(2) 0.024(2) 0.069(4) 0.005(2) -0.002(2) 0.002(3)
C3 0.026(3) 0.023(2) 0.058(4) 0.0020(19) 0.020(2) -0.005(2)
C4 0.026(3) 0.022(2) 0.035(3) -0.0007(18) 0.003(2) 0.003(2)
C5 0.024(2) 0.0085(18) 0.030(3) 0.0010(19) 0.0004(19) 0.001(2)
C6 0.027(2) 0.013(2) 0.035(3) 0.0072(17) 0.003(2) 0.0028(19)
C7 0.038(3) 0.016(2) 0.041(3) 0.002(2) -0.008(2) 0.000(2)
C8 0.035(3) 0.011(2) 0.033(3) 0.0038(18) -0.003(2) 0.0024(19)
C9 0.024(2) 0.022(2) 0.033(3) 0.002(2) -0.002(2) 0.005(2)
C10 0.036(3) 0.026(3) 0.043(3) 0.004(2) -0.004(3) 0.001(2)
C11 0.038(3) 0.029(3) 0.043(3) 0.013(2) 0.004(3) -0.004(2)
C12 0.027(3) 0.037(3) 0.065(4) 0.007(2) 0.006(3) -0.003(3)
C13 0.036(3) 0.023(2) 0.049(4) -0.001(2) -0.012(3) -0.007(2)
B1 0.027(3) 0.014(2) 0.031(3) -0.003(2) 0.005(2) 0.004(2)

loop_
_atom_type_symbol
_atom_type_description
_atom_type_scat_dispersion_real
_atom_type_scat_dispersion_imag
_atom_type_scat_source
C C 0.0033 0.0016 'International Tables Vol C Tables 4.2.6.8 and 6.1.1.4'
H H 0.0000 0.0000 'International Tables Vol C Tables 4.2.6.8 and 6.1.1.4'
B B 0.0013 0.0007 'International Tables Vol C Tables 4.2.6.8 and 6.1.1.4'
O O 0.0106 0.0060 'International Tables Vol C Tables 4.2.6.8 and 6.1.1.4'
F F 0.0171 0.0103 'International Tables Vol C Tables 4.2.6.8 and 6.1.1.4'
Br Br -0.2901 2.4595 'International Tables Vol C Tables 4.2.6.8 and 6.1.1.4'

loop_
_geom_angle_atom_site_label_1
_geom_angle_atom_site_label_2
_geom_angle_atom_site_label_3
_geom_angle_site_symmetry_1
_geom_angle_site_symmetry_3
_geom_angle
_geom_angle_publ_flag
B1 O1 H1O . . 109.5 ?
B1 O2 H2O . . 109.5 ?
C6 O3 C7 . . 112.3(3) ?
C2 C1 C6 . . 120.7(4) ?
C2 C1 Br1 . . 119.3(3) ?
C6 C1 Br1 . . 119.9(3) ?
C1 C2 C3 . . 120.4(4) ?
C1 C2 H2 . . 122(2) ?
C3 C2 H2 . . 117(2) ?
C2 C3 C4 . . 118.8(4) ?
C2 C3 H3 . . 121.1(19) ?
C4 C3 H3 . . 120.1(19) ?
C3 C4 C5 . . 122.2(4) ?
C3 C4 H4 . . 118(2) ?
C5 C4 H4 . . 120(2) ?
C4 C5 C6 . . 116.9(3) ?
C4 C5 B1 . . 119.1(3) ?
C6 C5 B1 . . 123.9(4) ?
C1 C6 O3 . . 120.0(4) ?
C1 C6 C5 . . 120.9(4) ?
O3 C6 C5 . . 119.1(3) ?
O3 C7 C8 . . 110.3(3) ?
O3 C7 H7A . . 105.8(19) ?
C8 C7 H7A . . 115.6(19) ?
O3 C7 H7B . . 105.2(19) ?
C8 C7 H7B . . 112.9(19) ?
H7A C7 H7B . . 106(3) ?
C13 C8 C9 . . 117.6(4) ?
C13 C8 C7 . . 120.8(4) ?
C9 C8 C7 . . 121.4(4) ?
C10 C9 C8 . . 120.4(4) ?
C10 C9 H9 . . 122(2) ?
C8 C9 H9 . . 117.4(19) ?
C9 C10 C11 . . 122.3(4) ?
C9 C10 H10 . . 118.9 ?
C11 C10 H10 . . 118.9 ?
C10 C11 C12 . . 116.7(4) ?
C10 C11 H11 . . 123(2) ?
C12 C11 H11 . . 120(2) ?
C13 C12 C11 . . 123.0(5) ?
C13 C12 H12 . . 118.5 ?
C11 C12 H12 . . 118.5 ?
C12 C13 C8 . . 119.9(4) ?
C12 C13 H13 . . 123.2(19) ?
C8 C13 H13 . . 116.9(19) ?
O1 B1 O2 . . 121.1(3) ?
O1 B1 C5 . . 117.0(4) ?
O2 B1 C5 . . 121.8(4) ?

loop_
_geom_bond_atom_site_label_1
_geom_bond_atom_site_label_2
_geom_bond_site_symmetry_2
_geom_bond_distance
_geom_bond_publ_flag
Br1 C1 . 1.902(4) ?
O1 B1 . 1.355(5) ?
O1 H1O . 0.8400 ?
O2 B1 . 1.371(5) ?
O2 H2O . 0.8400 ?
O3 C6 . 1.401(4) ?
O3 C7 . 1.467(4) ?
C1 C2 . 1.362(5) ?
C1 C6 . 1.384(5) ?
C2 C3 . 1.387(5) ?
C2 H2 . 0.96(3) ?
C3 C4 . 1.392(5) ?
C3 H3 . 0.97(3) ?
C4 C5 . 1.394(5) ?
C4 H4 . 0.91(3) ?
C5 C6 . 1.404(5) ?
C5 B1 . 1.569(5) ?
C7 C8 . 1.476(5) ?
C7 H7A . 0.98(3) ?
C7 H7B . 0.98(3) ?
C8 C13 . 1.393(5) ?
C8 C9 . 1.397(5) ?
C9 C10 . 1.368(5) ?
C9 H9 . 0.96(3) ?
C10 C11 . 1.372(5) ?
C10 H10 . 0.9500 ?
C11 C12 . 1.376(5) ?
C11 H11 . 0.95(3) ?
C12 C13 . 1.365(5) ?
C12 H12 . 0.9500 ?
C13 H13 . 1.01(3) ?

loop_
_geom_hbond_atom_site_label_D
_geom_hbond_atom_site_label_H
_geom_hbond_atom_site_label_A
_geom_hbond_site_symmetry_A
_geom_hbond_distance_DH
_geom_hbond_distance_HA
_geom_hbond_distance_DA
_geom_hbond_angle_DHA
O1 H1O O2 3_676 0.84 1.97 2.797(3) 168.6
O2 H2O O3 . 0.84 2.03 2.753(3) 143.1

loop_
_geom_torsion_atom_site_label_1
_geom_torsion_atom_site_label_2
_geom_torsion_atom_site_label_3
_geom_torsion_atom_site_label_4
_geom_torsion_site_symmetry_1
_geom_torsion_site_symmetry_2
_geom_torsion_site_symmetry_3
_geom_torsion_site_symmetry_4
_geom_torsion
_geom_torsion_publ_flag
C6 C1 C2 C3 . . . . -0.1(6) ?
Br1 C1 C2 C3 . . . . -178.7(3) ?
C1 C2 C3 C4 . . . . 2.4(6) ?
C2 C3 C4 C5 . . . . -1.7(6) ?
C3 C4 C5 C6 . . . . -1.3(5) ?
C3 C4 C5 B1 . . . . 174.8(3) ?
C2 C1 C6 O3 . . . . 178.6(3) ?
Br1 C1 C6 O3 . . . . -2.8(4) ?
C2 C1 C6 C5 . . . . -3.0(5) ?
Br1 C1 C6 C5 . . . . 175.6(3) ?
C7 O3 C6 C1 . . . . -82.8(4) ?
C7 O3 C6 C5 . . . . 98.8(3) ?
C4 C5 C6 C1 . . . . 3.6(5) ?
B1 C5 C6 C1 . . . . -172.3(3) ?
C4 C5 C6 O3 . . . . -178.0(3) ?
B1 C5 C6 O3 . . . . 6.1(5) ?
C6 O3 C7 C8 . . . . 167.5(3) ?
O3 C7 C8 C13 . . . . 102.5(4) ?
O3 C7 C8 C9 . . . . -81.5(4) ?
C13 C8 C9 C10 . . . . -1.6(5) ?
C7 C8 C9 C10 . . . . -177.8(4) ?
C8 C9 C10 C11 . . . . 2.1(6) ?
C9 C10 C11 C12 . . . . -1.3(6) ?
C10 C11 C12 C13 . . . . 0.1(6) ?
C11 C12 C13 C8 . . . . 0.3(6) ?
C9 C8 C13 C12 . . . . 0.4(5) ?
C7 C8 C13 C12 . . . . 176.6(4) ?
C4 C5 B1 O1 . . . . 4.4(5) ?
C6 C5 B1 O1 . . . . -179.9(3) ?
C4 C5 B1 O2 . . . . -172.2(3) ?
C6 C5 B1 O2 . . . . 3.6(6) ?
